data_7243119
loop_
_publ_author_name
'Lin, Li'
'Yang, Zhonglie'
'Liu, Jianchen'
'Wang, Jingxia'
'Zheng, Jiale'
'Li, Jun-Long'
'Zhang, Xiaobin'
'Liu, Xiang-Wei'
'Jiang, Hezhong'
'Li, Jiahong'

_publ_section_title
;
 Visible-light-induced surfactant-promoted sulfonylation of alkenes and
 alkynes with sulfonyl chloride by the formation of an EDA-complex with
 NaI in water at room temperature
;
_journal_issue 15
_journal_name_full 'Green Chemistry'
_journal_page_first 5467
_journal_page_last 5473
_journal_paper_doi 10.1039/D1GC00956G
_journal_volume 23
_journal_year 2021
_chemical_formula_moiety 'C16 H15 I O2 S'
_chemical_formula_sum 'C16 H15 I O2 S'
_chemical_formula_weight 398.24
_space_group_crystal_system orthorhombic
_space_group_IT_number 19
_space_group_name_Hall 'P 2ac 2ab'
_space_group_name_H-M_alt 'P 21 21 21'
_atom_sites_solution_hydrogens geom
_audit_creation_method SHELXL-2014/6
_audit_update_record
;
2021-03-12 deposited with the CCDC.	2021-06-25 downloaded from the CCDC.
;
_cell_angle_alpha 90
_cell_angle_beta 90
_cell_angle_gamma 90
_cell_formula_units_Z 4
_cell_length_a 5.4771(2)
_cell_length_b 9.0324(4)
_cell_length_c 31.6646(14)
_cell_measurement_reflns_used 9922
_cell_measurement_temperature 150(2)
_cell_measurement_theta_max 25.04
_cell_measurement_theta_min 2.34
_cell_volume 1566.49(11)
_computing_cell_refinement 'Bruker SAINT'
_computing_data_collection 'Bruker APEX2'
_computing_data_reduction 'Bruker SAINT'
_computing_molecular_graphics 'Bruker SHELXTL'
_computing_publication_material 'Bruker SHELXTL'
_computing_structure_refinement 'SHELXL-2014/6 (Sheldrick, 2014)'
_computing_structure_solution 'SHELXS-97 (Sheldrick 2008)'
_diffrn_ambient_temperature 150(2)
_diffrn_measured_fraction_theta_full 0.976
_diffrn_measured_fraction_theta_max 0.995
_diffrn_measurement_device_type 'Bruker APEX-II CCD'
_diffrn_measurement_method '\f and \w scans'
_diffrn_radiation_type MoK\a
_diffrn_radiation_wavelength 0.71073
_diffrn_reflns_av_R_equivalents 0.0239
_diffrn_reflns_av_unetI/netI 0.0266
_diffrn_reflns_Laue_measured_fraction_full 0.976
_diffrn_reflns_Laue_measured_fraction_max 0.995
_diffrn_reflns_limit_h_max 6
_diffrn_reflns_limit_h_min -6
_diffrn_reflns_limit_k_max 10
_diffrn_reflns_limit_k_min -10
_diffrn_reflns_limit_l_max 37
_diffrn_reflns_limit_l_min -37
_diffrn_reflns_number 8920
_diffrn_reflns_point_group_measured_fraction_full 0.974
_diffrn_reflns_point_group_measured_fraction_max 0.995
_diffrn_reflns_theta_full 25.242
_diffrn_reflns_theta_max 25.037
_diffrn_reflns_theta_min 3.422
_exptl_absorpt_coefficient_mu 2.176
_exptl_absorpt_correction_type none
_exptl_crystal_colour colorless
_exptl_crystal_density_diffrn 1.689
_exptl_crystal_description bolck
_exptl_crystal_F_000 784
_exptl_crystal_size_max 0.2
_exptl_crystal_size_mid 0.1
_exptl_crystal_size_min 0.1
_refine_diff_density_max 0.262
_refine_diff_density_min -0.277
_refine_diff_density_rms 0.048
_refine_ls_abs_structure_details
;
 Flack x determined using 1098 quotients [(I+)-(I-)]/[(I+)+(I-)]
 (Parsons, Flack and Wagner, Acta Cryst. B69 (2013) 249-259).
;
_refine_ls_abs_structure_Flack 0.003(8)
_refine_ls_extinction_method none
_refine_ls_goodness_of_fit_ref 1.088
_refine_ls_hydrogen_treatment constr
_refine_ls_matrix_type full
_refine_ls_number_parameters 183
_refine_ls_number_reflns 2771
_refine_ls_number_restraints 0
_refine_ls_restrained_S_all 1.088
_refine_ls_R_factor_all 0.0152
_refine_ls_R_factor_gt 0.0149
_refine_ls_shift/su_max 0.001
_refine_ls_shift/su_mean 0.000
_refine_ls_structure_factor_coef Fsqd
_refine_ls_weighting_details 'w=1/[\s^2^(Fo^2^)+(0.0028P)^2^+0.3442P] where P=(Fo^2^+2Fc^2^)/3'
_refine_ls_weighting_scheme calc
_refine_ls_wR_factor_gt 0.0346
_refine_ls_wR_factor_ref 0.0348
_reflns_Friedel_coverage 0.674
_reflns_Friedel_fraction_full 0.971
_reflns_Friedel_fraction_max 0.994
_reflns_number_gt 2741
_reflns_number_total 2771
_reflns_threshold_expression 'I > 2\s(I)'
_cod_data_source_file d1gc00956g2.cif
_cod_data_source_block mo_HJL_927_0m
_cod_depositor_comments 'Adding full bibliography for 7243119.cif.'
_cod_database_code 7243119
_shelx_space_group_comment
;
The symmetry employed for this shelxl refinement is uniquely defined
by the following loop, which should always be used as a source of
symmetry information in preference to the above space-group names.
They are only intended as comments.
;
_shelxl_version_number 2014/6

loop_
_space_group_symop_operation_xyz
'x, y, z'
'x+1/2, -y+1/2, -z'
'-x, y+1/2, -z+1/2'
'-x+1/2, -y, z+1/2'

loop_
_atom_site_label
_atom_site_type_symbol
_atom_site_fract_x
_atom_site_fract_y
_atom_site_fract_z
_atom_site_U_iso_or_equiv
_atom_site_adp_type
_atom_site_occupancy
_atom_site_site_symmetry_order
_atom_site_calc_flag
_atom_site_refinement_flags_posn
_atom_site_refinement_flags_adp
_atom_site_refinement_flags_occupancy
_atom_site_disorder_assembly
_atom_site_disorder_group
I1 I 0.90782(4) 0.68402(2) 0.54134(2) 0.02601(7) Uani 1 1 d . . . . .
S1 S 0.38380(16) 0.55751(8) 0.65401(2) 0.02159(16) Uani 1 1 d . . . . .
O1 O 0.1776(4) 0.6551(3) 0.65842(7) 0.0307(5) Uani 1 1 d . . . . .
O2 O 0.3408(5) 0.4046(2) 0.64353(6) 0.0286(6) Uani 1 1 d . . . . .
C1 C 0.9423(8) 0.5563(4) 0.81876(11) 0.0413(9) Uani 1 1 d . . . . .
H3 H 0.8873 0.6391 0.8364 0.062 Uiso 1 1 calc R U . . .
H15 H 1.1184 0.5649 0.8138 0.062 Uiso 1 1 calc R U . . .
H1 H 0.9076 0.4627 0.8332 0.062 Uiso 1 1 calc R U . . .
C2 C 0.8099(7) 0.5600(3) 0.77715(10) 0.0266(7) Uani 1 1 d . . . . .
C3 C 0.8868(7) 0.4734(3) 0.74324(10) 0.0267(7) Uani 1 1 d . . . . .
H14 H 1.0282 0.4134 0.7462 0.032 Uiso 1 1 calc R U . . .
C4 C 0.7603(7) 0.4734(3) 0.70530(10) 0.0237(7) Uani 1 1 d . . . . .
H4 H 0.8138 0.4139 0.6824 0.028 Uiso 1 1 calc R U . . .
C5 C 0.5541(6) 0.5619(3) 0.70144(9) 0.0197(6) Uani 1 1 d . . . . .
C6 C 0.5846(7) 0.6433(3) 0.61673(9) 0.0203(6) Uani 1 1 d . . . . .
C7 C 0.6790(6) 0.5680(3) 0.58498(9) 0.0193(6) Uani 1 1 d . . . . .
C8 C 0.6556(6) 0.4083(3) 0.57323(9) 0.0191(7) Uani 1 1 d . . . . .
C9 C 0.8341(6) 0.3089(3) 0.58562(9) 0.0235(6) Uani 1 1 d . . . . .
H11 H 0.9699 0.3417 0.6018 0.028 Uiso 1 1 calc R U . . .
C10 C 0.8133(6) 0.1604(3) 0.57426(9) 0.0258(7) Uani 1 1 d . . . . .
H10 H 0.9343 0.0913 0.5829 0.031 Uiso 1 1 calc R U . . .
C11 C 0.6153(7) 0.1136(3) 0.55031(9) 0.0262(7) Uani 1 1 d . . . . .
H2 H 0.6006 0.0121 0.5428 0.031 Uiso 1 1 calc R U . . .
C12 C 0.6209(7) 0.8047(3) 0.62673(10) 0.0303(7) Uani 1 1 d . . . . .
H6 H 0.7857 0.8349 0.6182 0.045 Uiso 1 1 calc R U . . .
H7 H 0.6006 0.8206 0.6571 0.045 Uiso 1 1 calc R U . . .
H5 H 0.5002 0.8638 0.6113 0.045 Uiso 1 1 calc R U . . .
C13 C 0.4405(6) 0.2128(3) 0.53734(9) 0.0257(7) Uani 1 1 d . . . . .
H8 H 0.3067 0.1801 0.5207 0.031 Uiso 1 1 calc R U . . .
C14 C 0.4597(6) 0.3610(3) 0.54857(9) 0.0227(7) Uani 1 1 d . . . . .
H9 H 0.3397 0.4299 0.5395 0.027 Uiso 1 1 calc R U . . .
C15 C 0.4773(6) 0.6513(3) 0.73420(10) 0.0269(8) Uani 1 1 d . . . . .
H12 H 0.3389 0.7136 0.7309 0.032 Uiso 1 1 calc R U . . .
C16 C 0.6047(8) 0.6490(3) 0.77198(9) 0.0302(8) Uani 1 1 d . . . . .
H13 H 0.5511 0.7093 0.7948 0.036 Uiso 1 1 calc R U . . .

loop_
_atom_site_aniso_label
_atom_site_aniso_U_11
_atom_site_aniso_U_22
_atom_site_aniso_U_33
_atom_site_aniso_U_23
_atom_site_aniso_U_13
_atom_site_aniso_U_12
I1 0.03121(12) 0.02108(9) 0.02573(10) 0.00478(8) 0.00830(10) 0.00208(10)
S1 0.0208(4) 0.0256(4) 0.0183(3) -0.0001(3) 0.0005(3) -0.0050(4)
O1 0.0220(13) 0.0428(14) 0.0273(11) 0.0029(10) 0.0016(10) 0.0035(10)
O2 0.0343(16) 0.0289(11) 0.0226(10) -0.0008(9) 0.0007(10) -0.0139(10)
C1 0.047(3) 0.044(2) 0.0326(18) 0.0040(16) -0.0171(19) -0.003(2)
C2 0.031(2) 0.0236(15) 0.0246(15) 0.0038(13) -0.0049(15) -0.0082(14)
C3 0.0212(18) 0.0263(14) 0.0328(16) 0.0053(13) -0.0026(16) 0.0006(15)
C4 0.0253(19) 0.0227(15) 0.0230(15) -0.0033(13) 0.0032(14) -0.0040(14)
C5 0.0201(18) 0.0206(13) 0.0185(13) 0.0006(11) -0.0007(13) -0.0050(13)
C6 0.0211(16) 0.0210(13) 0.0190(13) 0.0017(11) -0.0012(15) -0.0037(13)
C7 0.0181(16) 0.0203(14) 0.0195(14) 0.0043(12) -0.0033(13) -0.0016(12)
C8 0.0210(19) 0.0195(14) 0.0167(13) 0.0000(11) 0.0023(13) -0.0014(12)
C9 0.0241(17) 0.0234(14) 0.0231(14) 0.0021(13) -0.0050(13) 0.0006(14)
C10 0.0328(19) 0.0199(15) 0.0248(15) 0.0034(12) -0.0028(14) 0.0058(14)
C11 0.037(2) 0.0175(13) 0.0240(15) 0.0005(11) 0.0005(16) -0.0036(15)
C12 0.040(2) 0.0198(14) 0.0309(15) -0.0038(13) 0.0052(16) -0.0023(18)
C13 0.0253(18) 0.0295(16) 0.0223(14) -0.0038(12) -0.0027(15) -0.0081(14)
C14 0.0190(18) 0.0256(15) 0.0234(15) -0.0007(12) -0.0035(14) 0.0052(12)
C15 0.029(2) 0.0251(16) 0.0262(15) -0.0028(13) -0.0003(14) 0.0064(13)
C16 0.039(2) 0.0301(16) 0.0220(14) -0.0056(12) -0.0017(17) 0.0021(17)

loop_
_atom_type_symbol
_atom_type_description
_atom_type_scat_dispersion_real
_atom_type_scat_dispersion_imag
_atom_type_scat_source
C C 0.0033 0.0016 'International Tables Vol C Tables 4.2.6.8 and 6.1.1.4'
H H 0.0000 0.0000 'International Tables Vol C Tables 4.2.6.8 and 6.1.1.4'
O O 0.0106 0.0060 'International Tables Vol C Tables 4.2.6.8 and 6.1.1.4'
S S 0.1246 0.1234 'International Tables Vol C Tables 4.2.6.8 and 6.1.1.4'
I I -0.4742 1.8119 'International Tables Vol C Tables 4.2.6.8 and 6.1.1.4'

loop_
_geom_angle_atom_site_label_1
_geom_angle_atom_site_label_2
_geom_angle_atom_site_label_3
_geom_angle
_geom_angle_site_symmetry_1
_geom_angle_site_symmetry_3
_geom_angle_publ_flag
O1 S1 O2 118.78(15) . . ?
O1 S1 C5 108.54(14) . . ?
O2 S1 C5 107.68(13) . . ?
O1 S1 C6 106.30(14) . . ?
O2 S1 C6 111.34(13) . . ?
C5 S1 C6 103.08(15) . . ?
C2 C1 H3 109.5 . . ?
C2 C1 H15 109.5 . . ?
H3 C1 H15 109.5 . . ?
C2 C1 H1 109.5 . . ?
H3 C1 H1 109.5 . . ?
H15 C1 H1 109.5 . . ?
C16 C2 C3 118.5(3) . . ?
C16 C2 C1 120.3(3) . . ?
C3 C2 C1 121.1(3) . . ?
C4 C3 C2 121.1(3) . . ?
C4 C3 H14 119.4 . . ?
C2 C3 H14 119.4 . . ?
C3 C4 C5 118.8(3) . . ?
C3 C4 H4 120.6 . . ?
C5 C4 H4 120.6 . . ?
C15 C5 C4 121.2(3) . . ?
C15 C5 S1 119.4(2) . . ?
C4 C5 S1 119.4(2) . . ?
C7 C6 C12 127.4(3) . . ?
C7 C6 S1 121.3(2) . . ?
C12 C6 S1 111.2(2) . . ?
C6 C7 C8 130.8(3) . . ?
C6 C7 I1 118.0(2) . . ?
C8 C7 I1 111.23(19) . . ?
C9 C8 C14 120.3(3) . . ?
C9 C8 C7 119.6(3) . . ?
C14 C8 C7 120.1(3) . . ?
C8 C9 C10 119.6(3) . . ?
C8 C9 H11 120.2 . . ?
C10 C9 H11 120.2 . . ?
C11 C10 C9 119.9(3) . . ?
C11 C10 H10 120.1 . . ?
C9 C10 H10 120.1 . . ?
C13 C11 C10 120.6(3) . . ?
C13 C11 H2 119.7 . . ?
C10 C11 H2 119.7 . . ?
C6 C12 H6 109.5 . . ?
C6 C12 H7 109.5 . . ?
H6 C12 H7 109.5 . . ?
C6 C12 H5 109.5 . . ?
H6 C12 H5 109.5 . . ?
H7 C12 H5 109.5 . . ?
C11 C13 C14 119.9(3) . . ?
C11 C13 H8 120.0 . . ?
C14 C13 H8 120.0 . . ?
C13 C14 C8 119.8(3) . . ?
C13 C14 H9 120.1 . . ?
C8 C14 H9 120.1 . . ?
C5 C15 C16 119.1(3) . . ?
C5 C15 H12 120.4 . . ?
C16 C15 H12 120.4 . . ?
C15 C16 C2 121.1(3) . . ?
C15 C16 H13 119.4 . . ?
C2 C16 H13 119.4 . . ?

loop_
_geom_bond_atom_site_label_1
_geom_bond_atom_site_label_2
_geom_bond_distance
_geom_bond_site_symmetry_2
_geom_bond_publ_flag
I1 C7 2.140(3) . ?
S1 O1 1.440(2) . ?
S1 O2 1.440(2) . ?
S1 C5 1.768(3) . ?
S1 C6 1.790(3) . ?
C1 C2 1.505(5) . ?
C1 H3 0.9800 . ?
C1 H15 0.9800 . ?
C1 H1 0.9800 . ?
C2 C16 1.391(5) . ?
C2 C3 1.393(5) . ?
C3 C4 1.387(5) . ?
C3 H14 0.9500 . ?
C4 C5 1.389(5) . ?
C4 H4 0.9500 . ?
C5 C15 1.381(4) . ?
C6 C7 1.320(4) . ?
C6 C12 1.505(4) . ?
C7 C8 1.495(4) . ?
C8 C9 1.384(4) . ?
C8 C14 1.394(4) . ?
C9 C10 1.393(4) . ?
C9 H11 0.9500 . ?
C10 C11 1.389(5) . ?
C10 H10 0.9500 . ?
C11 C13 1.374(5) . ?
C11 H2 0.9500 . ?
C12 H6 0.9800 . ?
C12 H7 0.9800 . ?
C12 H5 0.9800 . ?
C13 C14 1.389(4) . ?
C13 H8 0.9500 . ?
C14 H9 0.9500 . ?
C15 C16 1.385(5) . ?
C15 H12 0.9500 . ?
C16 H13 0.9500 . ?

loop_
_geom_torsion_atom_site_label_1
_geom_torsion_atom_site_label_2
_geom_torsion_atom_site_label_3
_geom_torsion_atom_site_label_4
_geom_torsion
_geom_torsion_site_symmetry_1
_geom_torsion_site_symmetry_2
_geom_torsion_site_symmetry_3
_geom_torsion_site_symmetry_4
_geom_torsion_publ_flag
C16 C2 C3 C4 -1.1(5) . . . . ?
C1 C2 C3 C4 178.0(3) . . . . ?
C2 C3 C4 C5 0.1(5) . . . . ?
C3 C4 C5 C15 1.4(5) . . . . ?
C3 C4 C5 S1 -177.5(2) . . . . ?
O1 S1 C5 C15 -0.4(3) . . . . ?
O2 S1 C5 C15 -130.2(3) . . . . ?
C6 S1 C5 C15 112.0(3) . . . . ?
O1 S1 C5 C4 178.5(2) . . . . ?
O2 S1 C5 C4 48.7(3) . . . . ?
C6 S1 C5 C4 -69.1(3) . . . . ?
O1 S1 C6 C7 -132.2(3) . . . . ?
O2 S1 C6 C7 -1.5(3) . . . . ?
C5 S1 C6 C7 113.7(3) . . . . ?
O1 S1 C6 C12 46.9(3) . . . . ?
O2 S1 C6 C12 177.6(2) . . . . ?
C5 S1 C6 C12 -67.2(3) . . . . ?
C12 C6 C7 C8 178.9(3) . . . . ?
S1 C6 C7 C8 -2.1(5) . . . . ?
C12 C6 C7 I1 -0.8(5) . . . . ?
S1 C6 C7 I1 178.14(17) . . . . ?
C6 C7 C8 C9 -96.3(4) . . . . ?
I1 C7 C8 C9 83.5(3) . . . . ?
C6 C7 C8 C14 86.1(4) . . . . ?
I1 C7 C8 C14 -94.1(3) . . . . ?
C14 C8 C9 C10 -1.8(4) . . . . ?
C7 C8 C9 C10 -179.3(3) . . . . ?
C8 C9 C10 C11 0.6(5) . . . . ?
C9 C10 C11 C13 0.6(5) . . . . ?
C10 C11 C13 C14 -0.7(5) . . . . ?
C11 C13 C14 C8 -0.4(5) . . . . ?
C9 C8 C14 C13 1.7(4) . . . . ?
C7 C8 C14 C13 179.2(3) . . . . ?
C4 C5 C15 C16 -1.9(5) . . . . ?
S1 C5 C15 C16 177.0(3) . . . . ?
C5 C15 C16 C2 0.9(5) . . . . ?
C3 C2 C16 C15 0.5(5) . . . . ?
C1 C2 C16 C15 -178.6(3) . . . . ?
